data_7208491
loop_
_publ_author_name
'Brice\~no, Alexander'
'Hill, Yennifer'

_publ_section_title
;
 Exploring the use of anionic homoleptic complexes as templates in the
 design of photoreactive multi-component supramolecular assemblies
;
_journal_issue 19
_journal_name_full CrystEngComm
_journal_page_first 6121
_journal_paper_doi 10.1039/c2ce25481f
_journal_volume 14
_journal_year 2012
_chemical_formula_moiety '2(C13 H12 N), Cl4 Zn'
_chemical_formula_sum 'C26 H24 Cl4 N2 Zn'
_chemical_formula_weight 571.64
_chemical_name_systematic
;
?
;
_space_group_IT_number 15
_symmetry_cell_setting monoclinic
_symmetry_space_group_name_Hall '-C 2yc'
_symmetry_space_group_name_H-M 'C 1 2/c 1'
_atom_sites_solution_hydrogens geom
_atom_sites_solution_primary direct
_atom_sites_solution_secondary difmap
_audit_creation_date '20 August 2008'
_audit_creation_method SHELXL-97
_cell_angle_alpha 90.00
_cell_angle_beta 99.09(3)
_cell_angle_gamma 90.00
_cell_formula_units_Z 4
_cell_length_a 13.956(3)
_cell_length_b 13.690(3)
_cell_length_c 13.951(3)
_cell_measurement_reflns_used 964
_cell_measurement_temperature 293(2)
_cell_measurement_theta_max 27.96
_cell_measurement_theta_min 3.10
_cell_volume 2632.0(10)
_computing_cell_refinement 'CrystalClear (Rigaku/MSC Inc., 2005)'
_computing_data_collection 'CrystalClear (Rigaku/MSC Inc., 2005)'
_computing_data_reduction 'CrystalClear (Rigaku/MSC Inc., 2005)'
_computing_molecular_graphics
;
SHELXLTL-NT V5.1 (Bruker AXS, 1998) and DIAMOND
(Brandenburg, 1998)
;
_computing_structure_refinement 'SHELXLTL-NT V5.1 (Bruker AXS, 1998)'
_computing_structure_solution 'SHELXLTL-NT V5.1 (Bruker AXS, 1998)'
_diffrn_ambient_temperature 293(2)
_diffrn_measured_fraction_theta_full 0.982
_diffrn_measured_fraction_theta_max 0.828
_diffrn_measurement_device 'Mercury (2x2 bin mode)'
_diffrn_measurement_device_type 'Rigaku AFC7S Mercury'
_diffrn_measurement_method '\w '
_diffrn_radiation_detector CCD
_diffrn_radiation_monochromator graphite
_diffrn_radiation_source 'Normal-focus sealed tube'
_diffrn_radiation_type MoK\a
_diffrn_radiation_wavelength 0.71073
_diffrn_reflns_av_R_equivalents 0.0294
_diffrn_reflns_av_sigmaI/netI 0.0320
_diffrn_reflns_limit_h_max 16
_diffrn_reflns_limit_h_min -16
_diffrn_reflns_limit_k_max 16
_diffrn_reflns_limit_k_min -16
_diffrn_reflns_limit_l_max 13
_diffrn_reflns_limit_l_min -16
_diffrn_reflns_number 14045
_diffrn_reflns_theta_full 25.00
_diffrn_reflns_theta_max 27.96
_diffrn_reflns_theta_min 2.10
_diffrn_standards_decay_% 0
_diffrn_standards_interval_count 0
_diffrn_standards_interval_time 0
_diffrn_standards_number 0
_exptl_absorpt_coefficient_mu 1.356
_exptl_absorpt_correction_T_max 0.737
_exptl_absorpt_correction_T_min 0.599
_exptl_absorpt_correction_type multi-scan
_exptl_absorpt_process_details 'Jacobson, R. (1998) Private communication'
_exptl_crystal_colour yellow
_exptl_crystal_density_diffrn 1.443
_exptl_crystal_density_method 'not measured'
_exptl_crystal_description prism
_exptl_crystal_F_000 1168
_exptl_crystal_size_max 0.44
_exptl_crystal_size_mid 0.3
_exptl_crystal_size_min 0.22
_refine_diff_density_max 0.451
_refine_diff_density_min -0.368
_refine_diff_density_rms 0.053
_refine_ls_extinction_method none
_refine_ls_goodness_of_fit_ref 1.062
_refine_ls_hydrogen_treatment constr
_refine_ls_matrix_type full
_refine_ls_number_parameters 150
_refine_ls_number_reflns 2618
_refine_ls_number_restraints 0
_refine_ls_restrained_S_all 1.062
_refine_ls_R_factor_all 0.0471
_refine_ls_R_factor_gt 0.0375
_refine_ls_shift/su_max 0.000
_refine_ls_shift/su_mean 0.000
_refine_ls_structure_factor_coef Fsqd
_refine_ls_weighting_details 'calc w=1/[\s^2^(Fo^2^)+(0.0459P)^2^+2.7775P] where P=(Fo^2^+2Fc^2^)/3'
_refine_ls_weighting_scheme calc
_refine_ls_wR_factor_gt 0.0927
_refine_ls_wR_factor_ref 0.1012
_reflns_number_gt 2201
_reflns_number_total 2618
_reflns_threshold_expression >2sigma(I)
_cod_data_source_file c2ce25481f.txt
_cod_data_source_block shelxle_7
_cod_depositor_comments
;
The following automatic conversions were performed:

'_exptl_absorpt_correction_type' value 'Multi Scan' changed to
'multi-scan' according to
/home/saulius/struct/CIF-dictionaries/cif_core.dic dictionary named
'cif_core.dic' version 2.4.1 from 2010-06-29.

Automatic conversion script
Id: cif_fix_values 1891 2012-01-12 08:04:46Z andrius 
;
_cod_original_cell_volume 2632.0(9)
_cod_original_sg_symbol_H-M C2/c
_cod_database_code 7208491

loop_
_symmetry_equiv_pos_as_xyz
'x, y, z'
'-x, y, -z+1/2'
'x+1/2, y+1/2, z'
'-x+1/2, y+1/2, -z+1/2'
'-x, -y, -z'
'x, -y, z-1/2'
'-x+1/2, -y+1/2, -z'
'x+1/2, -y+1/2, z-1/2'

loop_
_atom_site_label
_atom_site_type_symbol
_atom_site_fract_x
_atom_site_fract_y
_atom_site_fract_z
_atom_site_U_iso_or_equiv
_atom_site_adp_type
_atom_site_occupancy
_atom_site_symmetry_multiplicity
_atom_site_calc_flag
_atom_site_refinement_flags
Zn1 Zn 0.5000 0.25833(3) 0.2500 0.04924(16) Uani 1 2 d S
Cl2 Cl 0.38759(5) 0.16205(5) 0.15884(6) 0.0673(2) Uani 1 1 d .
Cl1 Cl 0.58654(5) 0.34961(5) 0.15851(5) 0.0570(2) Uani 1 1 d .
C1 C 0.3714(2) -0.1322(2) 0.0024(2) 0.0603(7) Uani 1 1 d .
H1A H 0.3916 -0.1925 -0.0177 0.072 Uiso 1 1 calc R
C2 C 0.4337(2) -0.0834(2) 0.0647(2) 0.0595(7) Uani 1 1 d .
H2A H 0.4138 -0.0231 0.0852 0.071 Uiso 1 1 calc R
C3 C 0.53189(19) -0.1160(2) 0.10483(19) 0.0538(6) Uani 1 1 d .
C4 C 0.5724(2) -0.2046(3) 0.0821(2) 0.0699(8) Uani 1 1 d .
H4A H 0.5365 -0.2474 0.0386 0.084 Uiso 1 1 calc R
C5 C 0.6640(3) -0.2284(3) 0.1233(3) 0.0825(10) Uani 1 1 d .
H5A H 0.6908 -0.2875 0.1081 0.099 Uiso 1 1 calc R
C6 C 0.6806(2) -0.0823(3) 0.2098(2) 0.0750(9) Uani 1 1 d .
H6A H 0.7183 -0.0415 0.2539 0.090 Uiso 1 1 calc R
C7 C 0.5888(2) -0.0550(3) 0.1697(2) 0.0651(7) Uani 1 1 d .
H7A H 0.5644 0.0048 0.1861 0.078 Uiso 1 1 calc R
C8 C 0.27237(18) -0.1006(2) -0.03889(19) 0.0540(6) Uani 1 1 d .
C9 C 0.2195(2) -0.1596(2) -0.1076(3) 0.0753(9) Uani 1 1 d .
H9A H 0.2470 -0.2173 -0.1257 0.090 Uiso 1 1 calc R
C10 C 0.1270(2) -0.1353(3) -0.1500(3) 0.0833(10) Uani 1 1 d .
H10A H 0.0930 -0.1762 -0.1967 0.100 Uiso 1 1 calc R
C11 C 0.0845(2) -0.0512(3) -0.1242(2) 0.0710(8) Uani 1 1 d .
H11A H 0.0220 -0.0346 -0.1531 0.085 Uiso 1 1 calc R
C12 C 0.1353(2) 0.0082(2) -0.0549(2) 0.0690(8) Uani 1 1 d .
H12A H 0.1069 0.0652 -0.0364 0.083 Uiso 1 1 calc R
C13 C 0.2284(2) -0.0161(2) -0.0125(2) 0.0633(7) Uani 1 1 d .
H13A H 0.2620 0.0247 0.0344 0.076 Uiso 1 1 calc R
N1 N 0.71566(18) -0.1675(3) 0.1855(2) 0.0782(9) Uani 1 1 d .
H1B H 0.7737 -0.1838 0.2108 0.094 Uiso 1 1 calc R

loop_
_atom_site_aniso_label
_atom_site_aniso_U_11
_atom_site_aniso_U_22
_atom_site_aniso_U_33
_atom_site_aniso_U_23
_atom_site_aniso_U_13
_atom_site_aniso_U_12
Zn1 0.0348(2) 0.0500(3) 0.0599(3) 0.000 -0.00194(17) 0.000
Cl2 0.0471(4) 0.0600(4) 0.0872(5) -0.0228(3) -0.0130(3) 0.0033(3)
Cl1 0.0453(4) 0.0609(4) 0.0646(4) 0.0123(3) 0.0076(3) 0.0082(3)
C1 0.0528(16) 0.0609(17) 0.0653(17) -0.0023(13) 0.0032(13) 0.0115(13)
C2 0.0507(16) 0.0641(17) 0.0622(16) -0.0006(13) 0.0039(12) 0.0086(13)
C3 0.0400(13) 0.0691(17) 0.0521(14) 0.0095(12) 0.0065(11) 0.0081(12)
C4 0.0550(18) 0.078(2) 0.0732(19) -0.0056(16) -0.0014(14) 0.0128(16)
C5 0.056(2) 0.095(3) 0.095(3) 0.005(2) 0.0053(18) 0.0256(19)
C6 0.0543(19) 0.106(3) 0.0613(18) 0.0065(17) -0.0007(14) -0.0183(19)
C7 0.0543(17) 0.075(2) 0.0655(17) 0.0032(15) 0.0088(13) 0.0019(15)
C8 0.0394(13) 0.0615(17) 0.0597(15) 0.0078(12) 0.0032(11) 0.0070(12)
C9 0.0579(19) 0.072(2) 0.090(2) -0.0157(17) -0.0062(16) 0.0177(15)
C10 0.060(2) 0.087(2) 0.092(2) -0.0210(19) -0.0189(17) 0.0133(18)
C11 0.0431(16) 0.080(2) 0.084(2) 0.0008(17) -0.0092(14) 0.0131(15)
C12 0.0589(18) 0.0684(19) 0.077(2) -0.0018(15) 0.0027(15) 0.0203(15)
C13 0.0557(17) 0.0689(19) 0.0612(17) -0.0048(13) -0.0036(13) 0.0034(14)
N1 0.0356(14) 0.115(3) 0.0821(18) 0.0298(17) 0.0022(12) 0.0134(15)

loop_
_atom_type_symbol
_atom_type_description
_atom_type_scat_dispersion_real
_atom_type_scat_dispersion_imag
_atom_type_scat_source
C C 0.0033 0.0016 'International Tables Vol C Tables 4.2.6.8 and 6.1.1.4'
H H 0.0000 0.0000 'International Tables Vol C Tables 4.2.6.8 and 6.1.1.4'
N N 0.0061 0.0033 'International Tables Vol C Tables 4.2.6.8 and 6.1.1.4'
Cl Cl 0.1484 0.1585 'International Tables Vol C Tables 4.2.6.8 and 6.1.1.4'
Zn Zn 0.2839 1.4301 'International Tables Vol C Tables 4.2.6.8 and 6.1.1.4'

loop_
_geom_angle_atom_site_label_1
_geom_angle_atom_site_label_2
_geom_angle_atom_site_label_3
_geom_angle
_geom_angle_site_symmetry_1
_geom_angle_site_symmetry_3
Cl1 Zn1 Cl1 113.08(4) . 2_655
Cl1 Zn1 Cl2 112.71(3) . .
Cl1 Zn1 Cl2 104.61(3) 2_655 .
Cl1 Zn1 Cl2 104.61(3) . 2_655
Cl1 Zn1 Cl2 112.71(3) 2_655 2_655
Cl2 Zn1 Cl2 109.27(5) . 2_655
C2 C1 C8 126.2(3) . .
C2 C1 H1A 116.9 . .
C8 C1 H1A 116.9 . .
C1 C2 C3 125.4(3) . .
C1 C2 H2A 117.3 . .
C3 C2 H2A 117.3 . .
C7 C3 C4 117.5(3) . .
C7 C3 C2 118.1(3) . .
C4 C3 C2 124.5(3) . .
C5 C4 C3 120.0(3) . .
C5 C4 H4A 120.0 . .
C3 C4 H4A 120.0 . .
N1 C5 C4 120.3(3) . .
N1 C5 H5A 119.9 . .
C4 C5 H5A 119.9 . .
N1 C6 C7 119.6(3) . .
N1 C6 H6A 120.2 . .
C7 C6 H6A 120.2 . .
C6 C7 C3 120.4(3) . .
C6 C7 H7A 119.8 . .
C3 C7 H7A 119.8 . .
C9 C8 C13 117.6(3) . .
C9 C8 C1 117.7(3) . .
C13 C8 C1 124.6(3) . .
C10 C9 C8 121.4(3) . .
C10 C9 H9A 119.3 . .
C8 C9 H9A 119.3 . .
C11 C10 C9 120.5(3) . .
C11 C10 H10A 119.7 . .
C9 C10 H10A 119.7 . .
C10 C11 C12 119.1(3) . .
C10 C11 H11A 120.4 . .
C12 C11 H11A 120.4 . .
C11 C12 C13 120.4(3) . .
C11 C12 H12A 119.8 . .
C13 C12 H12A 119.8 . .
C12 C13 C8 120.9(3) . .
C12 C13 H13A 119.5 . .
C8 C13 H13A 119.5 . .
C6 N1 C5 122.2(3) . .
C6 N1 H1B 118.9 . .
C5 N1 H1B 118.9 . .

loop_
_geom_bond_atom_site_label_1
_geom_bond_atom_site_label_2
_geom_bond_distance
_geom_bond_site_symmetry_2
Zn1 Cl1 2.2665(8) .
Zn1 Cl1 2.2665(8) 2_655
Zn1 Cl2 2.2771(9) .
Zn1 Cl2 2.2771(9) 2_655
C1 C2 1.311(4) .
C1 C8 1.476(4) .
C1 H1A 0.9300 .
C2 C3 1.466(4) .
C2 H2A 0.9300 .
C3 C7 1.386(4) .
C3 C4 1.396(4) .
C4 C5 1.356(4) .
C4 H4A 0.9300 .
C5 N1 1.331(5) .
C5 H5A 0.9300 .
C6 N1 1.329(5) .
C6 C7 1.366(4) .
C6 H6A 0.9300 .
C7 H7A 0.9300 .
C8 C9 1.376(4) .
C8 C13 1.386(4) .
C9 C10 1.373(4) .
C9 H9A 0.9300 .
C10 C11 1.369(5) .
C10 H10A 0.9300 .
C11 C12 1.372(4) .
C11 H11A 0.9300 .
C12 C13 1.380(4) .
C12 H12A 0.9300 .
C13 H13A 0.9300 .
N1 H1B 0.8600 .
